data_7100710
loop_
_publ_author_name
'Leslie D. Field'
'Glen Berenger Deacon'
'Cameron Jones'
'Peter Junk'
'Danielle L. Kay'
'Anthony F. Masters'
'A.F. Richards'

_publ_section_title
;
Dinuclear alkynyllanthanoid(II) dications with
tri-tert-butyldiphospha-cyclopentadienyl or pentaphenylcyclopentadienyl
counter ions.
;
_journal_name_full 'Chemical Communications'
_journal_paper_doi 10.1039/b514358f
_journal_year 2006
_chemical_formula_sum 'C70 H120 Eu2 O12 P4'
_chemical_formula_weight 1581.46
_space_group_IT_number 2
_symmetry_cell_setting triclinic
_symmetry_space_group_name_Hall '-P 1'
_symmetry_space_group_name_H-M 'P -1'
_cell_angle_alpha 72.77(3)
_cell_angle_beta 88.65(3)
_cell_angle_gamma 79.01(3)
_cell_formula_units_Z 2
_cell_length_a 14.945(3)
_cell_length_b 16.865(3)
_cell_length_c 18.374(4)
_cell_measurement_temperature 123(2)
_cell_volume 4339.6(15)
_diffrn_ambient_temperature 123(2)
_exptl_crystal_density_diffrn 1.210
_cod_database_code 7100710

loop_
_symmetry_equiv_pos_as_xyz
'x, y, z'
'-x, -y, -z'

loop_
_atom_site_label
_atom_site_type_symbol
_atom_site_fract_x
_atom_site_fract_y
_atom_site_fract_z
_atom_site_U_iso_or_equiv
_atom_site_adp_type
_atom_site_occupancy
_atom_site_symmetry_multiplicity
_atom_site_calc_flag
_atom_site_refinement_flags
_atom_site_disorder_assembly
_atom_site_disorder_group
Eu1 Eu 0.62220(3) 0.09451(4) 0.76766(3) 0.02008(18) Uani 1 1 d . . .
Eu2 Eu 0.78118(3) -0.10635(4) 0.72277(3) 0.02172(19) Uani 1 1 d . . .
P1 P 0.6024(2) -0.4620(2) 0.7177(2) 0.0420(9) Uani 1 1 d . . .
P2 P 0.7869(3) -0.5427(3) 0.7726(3) 0.0569(11) Uani 1 1 d . . .
P3 P 0.2008(2) 0.0313(3) 0.6649(2) 0.0415(9) Uani 1 1 d . . .
P4 P 0.1948(2) -0.0079(3) 0.8302(2) 0.0409(9) Uani 1 1 d . . .
O1 O 0.5216(5) 0.2510(5) 0.7116(5) 0.034(2) Uani 1 1 d . . .
O2 O 0.6894(5) 0.2309(5) 0.7691(4) 0.0264(18) Uani 1 1 d . . .
O3 O 0.7639(5) 0.0783(5) 0.8617(5) 0.034(2) Uani 1 1 d . . .
O4 O 0.5417(5) 0.1043(5) 0.8974(4) 0.0300(19) Uani 1 1 d . . .
O5 O 0.4570(5) 0.0561(5) 0.7914(4) 0.0243(18) Uani 1 1 d . . .
O6 O 0.5194(5) 0.0932(5) 0.6493(4) 0.031(2) Uani 1 1 d . . .
O7 O 0.8470(5) -0.1238(6) 0.5920(5) 0.040(2) Uani 1 1 d . . .
O8 O 0.9443(5) -0.0723(5) 0.6848(5) 0.039(2) Uani 1 1 d . . .
O9 O 0.8963(5) -0.1089(5) 0.8297(5) 0.037(2) Uani 1 1 d . . .
O10 O 0.8810(5) -0.2634(5) 0.7675(5) 0.042(2) Uani 1 1 d . . .
O11 O 0.7058(5) -0.2374(6) 0.7255(6) 0.047(2) Uani 1 1 d . . .
O12 O 0.6372(5) -0.0889(6) 0.6328(5) 0.042(2) Uani 1 1 d . . .
C1 C 0.6773(10) -0.5162(8) 0.7959(7) 0.048(4) Uani 1 1 d . . .
C2 C 0.6834(8) -0.4613(7) 0.6447(7) 0.030(3) Uani 1 1 d . . .
C3 C 0.7730(8) -0.5005(7) 0.6704(7) 0.036(3) Uani 1 1 d . . .
C4 C 0.6436(14) -0.5376(10) 0.8779(8) 0.067(5) Uani 1 1 d . . .
C5 C 0.5525(16) -0.4825(13) 0.8841(10) 0.105(8) Uani 1 1 d . . .
H5A H 0.5081 -0.4891 0.8505 0.158 Uiso 1 1 calc R . .
H5B H 0.5588 -0.4244 0.8701 0.158 Uiso 1 1 calc R . .
H5C H 0.5329 -0.4992 0.9356 0.158 Uiso 1 1 calc R . .
C6 C 0.7118(17) -0.5292(14) 0.9317(10) 0.118(9) Uani 1 1 d . . .
H6A H 0.7711 -0.5584 0.9234 0.177 Uiso 1 1 calc R . .
H6B H 0.6953 -0.5535 0.9832 0.177 Uiso 1 1 calc R . .
H6C H 0.7131 -0.4705 0.9232 0.177 Uiso 1 1 calc R . .
C7 C 0.6296(18) -0.6283(11) 0.8996(9) 0.119(9) Uani 1 1 d . . .
H7A H 0.6207 -0.6479 0.9534 0.178 Uiso 1 1 calc R . .
H7B H 0.6823 -0.6634 0.8868 0.178 Uiso 1 1 calc R . .
H7C H 0.5769 -0.6311 0.8723 0.178 Uiso 1 1 calc R . .
C8 C 0.6420(10) -0.4191(8) 0.5630(8) 0.047(4) Uani 1 1 d . . .
C9 C 0.6871(10) -0.3456(11) 0.5179(10) 0.080(6) Uani 1 1 d . . .
H9A H 0.6533 -0.3163 0.4707 0.120 Uiso 1 1 calc R . .
H9B H 0.7486 -0.3674 0.5074 0.120 Uiso 1 1 calc R . .
H9C H 0.6876 -0.3072 0.5473 0.120 Uiso 1 1 calc R . .
C10 C 0.5385(11) -0.3752(14) 0.5652(10) 0.103(8) Uani 1 1 d . . .
H10A H 0.5031 -0.4176 0.5874 0.154 Uiso 1 1 calc R . .
H10B H 0.5157 -0.3445 0.5142 0.154 Uiso 1 1 calc R . .
H10C H 0.5343 -0.3368 0.5952 0.154 Uiso 1 1 calc R . .
C11 C 0.641(2) -0.4848(13) 0.5202(11) 0.144(11) Uani 1 1 d . . .
H11A H 0.6218 -0.5338 0.5538 0.215 Uiso 1 1 calc R . .
H11B H 0.7007 -0.5009 0.5030 0.215 Uiso 1 1 calc R . .
H11C H 0.5988 -0.4607 0.4770 0.215 Uiso 1 1 calc R . .
C12 C 0.8603(10) -0.5123(11) 0.6271(10) 0.066(5) Uani 1 1 d . . .
C13 C 0.943(3) -0.575(3) 0.677(2) 0.252(19) Uani 1 1 d U . .
H13A H 0.9890 -0.5918 0.6450 0.378 Uiso 1 1 calc R . .
H13B H 0.9218 -0.6242 0.7089 0.378 Uiso 1 1 calc R . .
H13C H 0.9670 -0.5476 0.7091 0.378 Uiso 1 1 calc R . .
C14 C 0.851(2) -0.538(2) 0.555(2) 0.209(15) Uani 1 1 d U . .
H14A H 0.8615 -0.5982 0.5679 0.313 Uiso 1 1 calc R . .
H14B H 0.8942 -0.5162 0.5192 0.313 Uiso 1 1 calc R . .
H14C H 0.7901 -0.5145 0.5334 0.313 Uiso 1 1 calc R . .
C15 C 0.8984(11) -0.4356(12) 0.5927(13) 0.100(7) Uani 1 1 d . . .
H15A H 0.8930 -0.4021 0.6273 0.151 Uiso 1 1 calc R . .
H15B H 0.8654 -0.4032 0.5459 0.151 Uiso 1 1 calc R . .
H15C H 0.9615 -0.4515 0.5826 0.151 Uiso 1 1 calc R . .
C16 C 0.1785(7) 0.0693(8) 0.7432(7) 0.035(3) Uani 1 1 d . . .
C17 C 0.2354(7) -0.0787(8) 0.7119(8) 0.042(4) Uani 1 1 d . . .
C18 C 0.2300(8) -0.0973(9) 0.7980(8) 0.040(3) Uani 1 1 d . . .
C19 C 0.1414(8) 0.1618(9) 0.7356(8) 0.043(3) Uani 1 1 d . . .
C20 C 0.1952(10) 0.1908(10) 0.7913(10) 0.068(5) Uani 1 1 d . . .
H20A H 0.1818 0.1630 0.8428 0.102 Uiso 1 1 calc R . .
H20B H 0.1775 0.2509 0.7813 0.102 Uiso 1 1 calc R . .
H20C H 0.2594 0.1764 0.7840 0.102 Uiso 1 1 calc R . .
C21 C 0.0411(8) 0.1745(11) 0.7610(9) 0.062(5) Uani 1 1 d . . .
H21A H 0.0033 0.1594 0.7277 0.093 Uiso 1 1 calc R . .
H21B H 0.0202 0.2327 0.7587 0.093 Uiso 1 1 calc R . .
H21C H 0.0378 0.1392 0.8123 0.093 Uiso 1 1 calc R . .
C22 C 0.1495(11) 0.2218(11) 0.6536(9) 0.077(5) Uani 1 1 d . . .
H22A H 0.1340 0.2796 0.6541 0.116 Uiso 1 1 calc R . .
H22B H 0.1086 0.2123 0.6190 0.116 Uiso 1 1 calc R . .
H22C H 0.2110 0.2105 0.6375 0.116 Uiso 1 1 calc R . .
C23 C 0.2565(9) -0.1402(12) 0.6700(9) 0.065(5) Uani 1 1 d . . .
C24 C 0.2750(12) -0.0934(11) 0.5863(8) 0.071(5) Uani 1 1 d . . .
H24A H 0.2963 -0.1341 0.5596 0.107 Uiso 1 1 calc R . .
H24B H 0.3205 -0.0601 0.5857 0.107 Uiso 1 1 calc R . .
H24C H 0.2197 -0.0572 0.5618 0.107 Uiso 1 1 calc R . .
C25 C 0.3467(10) -0.2078(12) 0.6952(10) 0.081(6) Uani 1 1 d . . .
H25A H 0.3530 -0.2461 0.6650 0.122 Uiso 1 1 calc R . .
H25B H 0.3444 -0.2388 0.7481 0.122 Uiso 1 1 calc R . .
H25C H 0.3980 -0.1799 0.6880 0.122 Uiso 1 1 calc R . .
C26 C 0.1764(10) -0.1846(11) 0.6651(9) 0.069(5) Uani 1 1 d . . .
H26A H 0.1663 -0.2201 0.7149 0.104 Uiso 1 1 calc R . .
H26B H 0.1908 -0.2184 0.6311 0.104 Uiso 1 1 calc R . .
H26C H 0.1223 -0.1428 0.6464 0.104 Uiso 1 1 calc R . .
C27 C 0.2585(9) -0.1833(10) 0.8625(8) 0.052(4) Uani 1 1 d . . .
C28 C 0.2214(12) -0.1755(12) 0.9421(9) 0.081(5) Uani 1 1 d . . .
H28A H 0.2458 -0.1325 0.9551 0.121 Uiso 1 1 calc R . .
H28B H 0.2399 -0.2286 0.9807 0.121 Uiso 1 1 calc R . .
H28C H 0.1560 -0.1605 0.9387 0.121 Uiso 1 1 calc R . .
C29 C 0.3646(10) -0.2062(11) 0.8748(9) 0.070(5) Uani 1 1 d . . .
H29A H 0.3817 -0.2620 0.9098 0.105 Uiso 1 1 calc R . .
H29B H 0.3847 -0.1661 0.8951 0.105 Uiso 1 1 calc R . .
H29C H 0.3924 -0.2047 0.8269 0.105 Uiso 1 1 calc R . .
C30 C 0.2199(10) -0.2564(10) 0.8551(9) 0.066(5) Uani 1 1 d . . .
H30A H 0.1554 -0.2465 0.8628 0.099 Uiso 1 1 calc R . .
H30B H 0.2488 -0.3073 0.8926 0.099 Uiso 1 1 calc R . .
H30C H 0.2307 -0.2623 0.8050 0.099 Uiso 1 1 calc R . .
C31 C 0.7463(7) 0.0690(8) 0.6630(7) 0.025(3) Uani 1 1 d . . .
C32 C 0.7669(7) 0.1309(7) 0.6143(7) 0.025(3) Uani 1 1 d . . .
C33 C 0.7970(8) 0.1989(7) 0.5599(7) 0.034(3) Uani 1 1 d . . .
C34 C 0.7343(10) 0.2631(9) 0.5100(8) 0.052(4) Uani 1 1 d . . .
H34 H 0.6726 0.2608 0.5139 0.062 Uiso 1 1 calc R . .
C35 C 0.7607(14) 0.3302(11) 0.4550(10) 0.076(5) Uani 1 1 d . . .
H35 H 0.7176 0.3722 0.4227 0.091 Uiso 1 1 calc R . .
C36 C 0.8529(14) 0.3331(11) 0.4492(10) 0.074(5) Uani 1 1 d . . .
H36 H 0.8725 0.3756 0.4109 0.089 Uiso 1 1 calc R . .
C37 C 0.9149(10) 0.2731(9) 0.5002(9) 0.048(4) Uani 1 1 d . . .
H37 H 0.9765 0.2760 0.4971 0.058 Uiso 1 1 calc R . .
C38 C 0.8863(8) 0.2065(8) 0.5578(7) 0.039(3) Uani 1 1 d . . .
H38 H 0.9284 0.1682 0.5940 0.047 Uiso 1 1 calc R . .
C39 C 0.6612(7) -0.0768(8) 0.8304(7) 0.024(3) Uani 1 1 d . . .
C40 C 0.6593(7) -0.1389(8) 0.8838(7) 0.023(3) Uani 1 1 d . . .
C41 C 0.6552(7) -0.2139(8) 0.9489(7) 0.031(3) Uani 1 1 d . . .
C42 C 0.7076(9) -0.2279(9) 1.0152(7) 0.044(3) Uani 1 1 d . . .
H42 H 0.7448 -0.1903 1.0174 0.053 Uiso 1 1 calc R . .
C43 C 0.7042(11) -0.2991(10) 1.0791(8) 0.058(4) Uani 1 1 d . . .
H43 H 0.7381 -0.3076 1.1235 0.070 Uiso 1 1 calc R . .
C44 C 0.6512(14) -0.3548(11) 1.0751(11) 0.079(6) Uani 1 1 d . . .
H44 H 0.6510 -0.4032 1.1159 0.095 Uiso 1 1 calc R . .
C45 C 0.5959(12) -0.3389(10) 1.0084(10) 0.063(4) Uani 1 1 d . . .
H45 H 0.5560 -0.3745 1.0070 0.075 Uiso 1 1 calc R . .
C46 C 0.6015(9) -0.2709(8) 0.9460(7) 0.039(3) Uani 1 1 d . . .
H46 H 0.5685 -0.2633 0.9013 0.047 Uiso 1 1 calc R . .
C47 C 0.4241(8) 0.2685(9) 0.7163(8) 0.050(4) Uani 1 1 d . . .
H47A H 0.4081 0.2873 0.7602 0.076 Uiso 1 1 calc R . .
H47B H 0.4009 0.2180 0.7207 0.076 Uiso 1 1 calc R . .
H47C H 0.3981 0.3118 0.6712 0.076 Uiso 1 1 calc R . .
C48 C 0.5561(8) 0.3235(7) 0.7083(7) 0.037(3) Uani 1 1 d . . .
H48A H 0.5384 0.3421 0.7525 0.044 Uiso 1 1 calc R . .
H48B H 0.5319 0.3688 0.6629 0.044 Uiso 1 1 calc R . .
C49 C 0.6590(8) 0.3015(8) 0.7063(7) 0.037(3) Uani 1 1 d . . .
H49A H 0.6769 0.2887 0.6593 0.044 Uiso 1 1 calc R . .
H49B H 0.6855 0.3489 0.7089 0.044 Uiso 1 1 calc R . .
C50 C 0.7855(8) 0.2122(8) 0.7802(8) 0.043(4) Uani 1 1 d . . .
H50A H 0.8081 0.2633 0.7774 0.051 Uiso 1 1 calc R . .
H50B H 0.8139 0.1888 0.7412 0.051 Uiso 1 1 calc R . .
C51 C 0.8077(8) 0.1488(8) 0.8581(7) 0.037(3) Uani 1 1 d . . .
H51A H 0.8732 0.1296 0.8658 0.044 Uiso 1 1 calc R . .
H51B H 0.7854 0.1745 0.8974 0.044 Uiso 1 1 calc R . .
C52 C 0.7787(10) 0.0149(9) 0.9349(7) 0.051(4) Uani 1 1 d . . .
H52A H 0.7590 -0.0351 0.9320 0.076 Uiso 1 1 calc R . .
H52B H 0.7446 0.0360 0.9724 0.076 Uiso 1 1 calc R . .
H52C H 0.8425 0.0014 0.9491 0.076 Uiso 1 1 calc R . .
C53 C 0.5558(9) 0.1679(9) 0.9310(7) 0.046(4) Uani 1 1 d . . .
H53A H 0.6152 0.1809 0.9191 0.069 Uiso 1 1 calc R . .
H53B H 0.5513 0.1473 0.9853 0.069 Uiso 1 1 calc R . .
H53C H 0.5102 0.2180 0.9111 0.069 Uiso 1 1 calc R . .
C54 C 0.4522(7) 0.0850(8) 0.9101(7) 0.034(3) Uani 1 1 d . . .
H54A H 0.4064 0.1359 0.8906 0.041 Uiso 1 1 calc R . .
H54B H 0.4439 0.0619 0.9643 0.041 Uiso 1 1 calc R . .
C55 C 0.4423(7) 0.0216(7) 0.8699(6) 0.027(3) Uani 1 1 d . . .
H55A H 0.4864 -0.0302 0.8910 0.032 Uiso 1 1 calc R . .
H55B H 0.3817 0.0084 0.8766 0.032 Uiso 1 1 calc R . .
C56 C 0.4392(8) 0.0085(8) 0.7444(7) 0.036(3) Uani 1 1 d . . .
H56A H 0.3814 -0.0095 0.7566 0.043 Uiso 1 1 calc R . .
H56B H 0.4868 -0.0415 0.7521 0.043 Uiso 1 1 calc R . .
C57 C 0.4363(7) 0.0625(9) 0.6641(7) 0.037(3) Uani 1 1 d . . .
H57A H 0.4286 0.0299 0.6299 0.044 Uiso 1 1 calc R . .
H57B H 0.3851 0.1096 0.6554 0.044 Uiso 1 1 calc R . .
C58 C 0.5161(9) 0.1548(9) 0.5774(7) 0.048(4) Uani 1 1 d . . .
H58A H 0.5192 0.1278 0.5379 0.072 Uiso 1 1 calc R . .
H58B H 0.5667 0.1830 0.5742 0.072 Uiso 1 1 calc R . .
H58C H 0.4601 0.1953 0.5713 0.072 Uiso 1 1 calc R . .
C59 C 0.8297(9) -0.1886(9) 0.5603(7) 0.049(4) Uani 1 1 d . . .
H59A H 0.7733 -0.2051 0.5787 0.074 Uiso 1 1 calc R . .
H59B H 0.8785 -0.2369 0.5756 0.074 Uiso 1 1 calc R . .
H59C H 0.8257 -0.1670 0.5057 0.074 Uiso 1 1 calc R . .
C60 C 0.9340(9) -0.1024(8) 0.5702(8) 0.042(3) Uani 1 1 d . . .
H60A H 0.9358 -0.0822 0.5150 0.050 Uiso 1 1 calc R . .
H60B H 0.9817 -0.1521 0.5884 0.050 Uiso 1 1 calc R . .
C61 C 0.9494(9) -0.0357(9) 0.6032(8) 0.043(3) Uani 1 1 d . . .
H61A H 1.0089 -0.0214 0.5903 0.051 Uiso 1 1 calc R . .
H61B H 0.9030 0.0150 0.5846 0.051 Uiso 1 1 calc R . .
C62 C 0.9694(7) -0.0216(8) 0.7310(7) 0.032(3) Uani 1 1 d . . .
H62A H 0.9231 0.0289 0.7250 0.039 Uiso 1 1 calc R . .
H62B H 1.0270 -0.0047 0.7151 0.039 Uiso 1 1 calc R . .
C63 C 0.9772(8) -0.0753(10) 0.8113(9) 0.052(4) Uani 1 1 d . . .
H63A H 1.0296 -0.1211 0.8185 0.062 Uiso 1 1 calc R . .
H63B H 0.9856 -0.0420 0.8447 0.062 Uiso 1 1 calc R . .
C64 C 0.9078(9) -0.1723(9) 0.9041(8) 0.050(4) Uani 1 1 d . . .
H64A H 0.8528 -0.1945 0.9160 0.075 Uiso 1 1 calc R . .
H64B H 0.9204 -0.1468 0.9421 0.075 Uiso 1 1 calc R . .
H64C H 0.9576 -0.2173 0.9034 0.075 Uiso 1 1 calc R . .
C65 C 0.9787(8) -0.2839(9) 0.7625(9) 0.055(4) Uani 1 1 d . . .
H65A H 1.0032 -0.2330 0.7511 0.083 Uiso 1 1 calc R . .
H65B H 0.9933 -0.3101 0.7229 0.083 Uiso 1 1 calc R . .
H65C H 1.0047 -0.3220 0.8103 0.083 Uiso 1 1 calc R . .
C66 C 0.8406(8) -0.3359(8) 0.7755(9) 0.044(3) Uani 1 1 d . . .
H66A H 0.8663 -0.3810 0.8204 0.053 Uiso 1 1 calc R . .
H66B H 0.8527 -0.3560 0.7313 0.053 Uiso 1 1 calc R . .
C67 C 0.7411(8) -0.3110(9) 0.7825(9) 0.051(4) Uani 1 1 d . . .
H67A H 0.7114 -0.3562 0.7790 0.061 Uiso 1 1 calc R . .
H67B H 0.7290 -0.3023 0.8319 0.061 Uiso 1 1 calc R . .
C68 C 0.6085(7) -0.2168(8) 0.7175(8) 0.038(3) Uani 1 1 d . . .
H68A H 0.5828 -0.1910 0.7560 0.046 Uiso 1 1 calc R . .
H68B H 0.5833 -0.2669 0.7223 0.046 Uiso 1 1 calc R . .
C69 C 0.5891(8) -0.1562(9) 0.6399(8) 0.043(4) Uani 1 1 d . . .
H69A H 0.6087 -0.1846 0.6018 0.052 Uiso 1 1 calc R . .
H69B H 0.5241 -0.1339 0.6321 0.052 Uiso 1 1 calc R . .
C70 C 0.6288(10) -0.0320(10) 0.5586(8) 0.056(4) Uani 1 1 d . . .
H70A H 0.6543 0.0163 0.5582 0.085 Uiso 1 1 calc R . .
H70B H 0.5655 -0.0139 0.5429 0.085 Uiso 1 1 calc R . .
H70C H 0.6608 -0.0595 0.5241 0.085 Uiso 1 1 calc R . .

loop_
_atom_site_aniso_label
_atom_site_aniso_U_11
_atom_site_aniso_U_22
_atom_site_aniso_U_33
_atom_site_aniso_U_23
_atom_site_aniso_U_13
_atom_site_aniso_U_12
Eu1 0.0196(3) 0.0190(4) 0.0248(4) -0.0097(3) 0.0023(2) -0.0062(2)
Eu2 0.0198(3) 0.0224(4) 0.0280(4) -0.0129(3) 0.0045(2) -0.0079(2)
P1 0.061(2) 0.027(2) 0.041(2) -0.0115(18) 0.0081(17) -0.0132(17)
P2 0.068(3) 0.033(2) 0.071(3) -0.015(2) -0.014(2) -0.012(2)
P3 0.0284(17) 0.067(3) 0.038(2) -0.021(2) 0.0002(15) -0.0196(17)
P4 0.0321(17) 0.062(3) 0.039(2) -0.023(2) 0.0029(15) -0.0214(17)
O1 0.033(4) 0.026(5) 0.046(5) -0.012(4) -0.002(4) -0.007(4)
O2 0.024(4) 0.019(5) 0.037(5) -0.008(4) 0.000(3) -0.007(3)
O3 0.041(5) 0.028(5) 0.037(5) -0.012(4) -0.016(4) -0.009(4)
O4 0.032(4) 0.036(5) 0.035(5) -0.024(4) 0.008(4) -0.018(4)
O5 0.026(4) 0.026(5) 0.025(4) -0.009(4) 0.007(3) -0.012(3)
O6 0.022(4) 0.045(6) 0.028(5) -0.013(4) -0.008(3) -0.005(4)
O7 0.033(5) 0.050(6) 0.049(6) -0.028(5) 0.017(4) -0.015(4)
O8 0.026(4) 0.039(6) 0.067(7) -0.033(5) 0.017(4) -0.019(4)
O9 0.024(4) 0.045(6) 0.046(6) -0.015(5) 0.005(4) -0.013(4)
O10 0.031(5) 0.021(5) 0.068(6) -0.005(5) 0.001(4) -0.008(4)
O11 0.029(5) 0.027(6) 0.090(8) -0.023(6) -0.001(5) -0.010(4)
O12 0.043(5) 0.052(6) 0.034(5) -0.012(5) -0.006(4) -0.018(5)
C1 0.089(11) 0.022(8) 0.039(8) -0.008(7) 0.007(8) -0.025(7)
C2 0.047(7) 0.017(7) 0.029(7) -0.011(6) 0.009(6) -0.005(6)
C3 0.052(8) 0.007(6) 0.050(8) -0.009(6) 0.014(7) -0.006(6)
C4 0.134(15) 0.039(10) 0.039(9) -0.013(8) 0.039(10) -0.042(10)
C5 0.18(2) 0.107(18) 0.052(12) -0.036(12) 0.061(13) -0.075(17)
C6 0.21(2) 0.111(19) 0.051(12) -0.015(12) -0.035(14) -0.077(18)
C7 0.28(3) 0.049(12) 0.036(10) -0.002(9) 0.049(14) -0.076(16)
C8 0.074(10) 0.028(8) 0.039(8) -0.013(7) 0.015(7) -0.008(7)
C9 0.058(10) 0.078(13) 0.079(12) 0.026(10) 0.004(9) -0.029(9)
C10 0.063(11) 0.16(2) 0.052(11) 0.013(13) -0.025(9) -0.022(12)
C11 0.29(3) 0.063(15) 0.071(14) -0.026(12) -0.076(18) 0.013(17)
C12 0.051(9) 0.066(12) 0.094(13) -0.041(11) 0.010(9) -0.017(8)
C13 0.250(19) 0.25(2) 0.25(2) -0.070(7) 0.014(5) -0.045(6)
C14 0.208(15) 0.210(16) 0.212(16) -0.068(7) 0.008(5) -0.042(6)
C15 0.056(10) 0.066(14) 0.15(2) 0.006(13) 0.015(12) -0.006(9)
C16 0.022(6) 0.040(8) 0.049(8) -0.017(7) 0.001(6) -0.013(6)
C17 0.013(6) 0.038(8) 0.076(10) -0.017(8) -0.023(6) -0.005(5)
C18 0.027(6) 0.058(10) 0.042(8) -0.018(8) -0.003(6) -0.015(6)
C19 0.029(7) 0.056(10) 0.050(9) -0.026(8) 0.003(6) -0.006(6)
C20 0.072(11) 0.063(12) 0.095(13) -0.050(11) 0.001(9) -0.030(9)
C21 0.022(7) 0.086(13) 0.092(12) -0.051(11) 0.004(7) -0.008(7)
C22 0.069(11) 0.076(13) 0.072(13) -0.012(11) -0.009(9) 0.007(9)
C23 0.036(8) 0.106(15) 0.072(12) -0.048(11) 0.012(8) -0.023(9)
C24 0.105(13) 0.080(13) 0.037(9) -0.019(9) 0.016(9) -0.034(11)
C25 0.054(10) 0.111(17) 0.093(14) -0.048(13) 0.016(9) -0.022(10)
C26 0.062(10) 0.103(15) 0.069(11) -0.045(11) 0.013(8) -0.048(10)
C27 0.038(8) 0.068(11) 0.058(10) -0.030(9) -0.006(7) -0.013(7)
C28 0.103(14) 0.083(14) 0.048(11) -0.009(10) 0.009(9) -0.013(11)
C29 0.054(9) 0.080(13) 0.068(11) -0.013(10) -0.014(8) -0.008(9)
C30 0.066(10) 0.077(13) 0.053(10) -0.007(9) 0.002(8) -0.028(9)
C31 0.026(6) 0.027(7) 0.031(7) -0.020(6) 0.002(5) -0.007(5)
C32 0.033(6) 0.008(6) 0.035(7) -0.011(6) -0.003(5) 0.002(5)
C33 0.045(7) 0.011(7) 0.043(8) -0.005(6) 0.003(6) -0.002(6)
C34 0.061(9) 0.035(9) 0.051(9) 0.000(8) -0.010(7) -0.009(7)
C35 0.115(15) 0.060(12) 0.053(11) -0.010(10) 0.011(10) -0.030(11)
C36 0.115(15) 0.055(12) 0.060(12) -0.011(10) 0.048(11) -0.049(12)
C37 0.060(9) 0.028(9) 0.068(11) -0.029(8) 0.037(8) -0.018(7)
C38 0.046(8) 0.042(9) 0.035(8) -0.013(7) 0.010(6) -0.020(7)
C39 0.017(5) 0.032(8) 0.026(7) -0.011(6) 0.003(5) -0.009(5)
C40 0.018(5) 0.028(8) 0.024(7) -0.011(6) -0.001(5) -0.002(5)
C41 0.030(6) 0.031(8) 0.034(8) -0.018(6) 0.004(5) 0.004(5)
C42 0.050(8) 0.039(9) 0.034(8) -0.005(7) 0.006(6) 0.001(7)
C43 0.072(10) 0.055(11) 0.034(9) -0.011(8) 0.010(7) 0.015(9)
C44 0.128(16) 0.040(11) 0.065(13) -0.006(10) 0.053(12) -0.025(11)
C45 0.092(12) 0.041(10) 0.067(12) -0.026(10) 0.022(10) -0.027(9)
C46 0.065(9) 0.027(8) 0.029(7) -0.009(6) 0.019(6) -0.015(7)
C47 0.038(8) 0.047(10) 0.055(9) -0.005(8) 0.010(7) 0.002(7)
C48 0.053(8) 0.018(7) 0.046(8) -0.018(6) 0.004(6) -0.011(6)
C49 0.044(7) 0.022(8) 0.045(8) -0.009(7) 0.012(6) -0.012(6)
C50 0.051(8) 0.044(9) 0.054(9) -0.031(8) 0.016(7) -0.035(7)
C51 0.031(7) 0.048(9) 0.045(9) -0.030(7) 0.004(6) -0.018(6)
C52 0.071(10) 0.044(9) 0.039(9) -0.007(8) -0.015(7) -0.023(8)
C53 0.060(9) 0.065(11) 0.028(7) -0.028(7) 0.015(6) -0.028(8)
C54 0.022(6) 0.044(9) 0.040(8) -0.016(7) 0.007(5) -0.008(6)
C55 0.014(5) 0.034(8) 0.033(7) -0.015(6) 0.002(5) 0.000(5)
C56 0.029(6) 0.041(9) 0.042(8) -0.019(7) -0.009(6) -0.007(6)
C57 0.024(6) 0.063(10) 0.033(8) -0.023(7) 0.003(5) -0.018(6)
C58 0.040(7) 0.067(11) 0.028(8) 0.003(8) -0.011(6) -0.016(7)
C59 0.058(9) 0.065(11) 0.038(8) -0.028(8) 0.021(7) -0.025(8)
C60 0.057(8) 0.026(8) 0.050(9) -0.021(7) 0.018(7) -0.014(6)
C61 0.044(8) 0.041(9) 0.048(9) -0.015(7) 0.026(7) -0.020(7)
C62 0.026(6) 0.041(8) 0.048(8) -0.031(7) 0.008(6) -0.024(6)
C63 0.022(6) 0.068(11) 0.079(12) -0.046(10) 0.010(7) -0.004(7)
C64 0.040(8) 0.044(10) 0.064(11) -0.019(9) 0.004(7) 0.002(7)
C65 0.043(8) 0.041(9) 0.094(12) -0.035(9) -0.001(8) -0.014(7)
C66 0.044(8) 0.019(8) 0.069(10) -0.016(7) 0.000(7) -0.001(6)
C67 0.033(7) 0.048(10) 0.073(11) -0.012(9) 0.012(7) -0.021(7)
C68 0.025(6) 0.033(8) 0.062(10) -0.021(8) 0.007(6) -0.011(6)
C69 0.040(7) 0.064(10) 0.045(9) -0.034(8) 0.010(6) -0.030(7)
C70 0.072(10) 0.059(11) 0.047(10) -0.023(9) -0.008(8) -0.019(8)

loop_
_geom_bond_atom_site_label_1
_geom_bond_atom_site_label_2
_geom_bond_distance
_geom_bond_site_symmetry_2
_geom_bond_publ_flag
Eu1 O5 2.663(6) . ?
Eu1 O4 2.679(7) . ?
Eu1 O3 2.687(7) . ?
Eu1 O2 2.687(7) . ?
Eu1 O1 2.691(8) . ?
Eu1 O6 2.699(7) . ?
Eu1 C31 2.709(11) . ?
Eu1 C39 2.726(12) . ?
Eu1 Eu2 4.0370(15) . ?
Eu2 O9 2.626(8) . ?
Eu2 O8 2.640(7) . ?
Eu2 O7 2.651(8) . ?
Eu2 O11 2.654(8) . ?
Eu2 O12 2.662(8) . ?
Eu2 O10 2.679(8) . ?
Eu2 C39 2.731(11) . ?
Eu2 C31 2.782(12) . ?
P1 C1 1.748(15) . ?
P1 C2 1.785(12) . ?
P2 C1 1.693(15) . ?
P2 C3 1.803(14) . ?
P3 C16 1.743(13) . ?
P3 C17 1.779(13) . ?
P4 C16 1.724(14) . ?
P4 C18 1.764(14) . ?
O1 C48 1.398(13) . ?
O1 C47 1.436(13) . ?
O2 C49 1.401(14) . ?
O2 C50 1.417(14) . ?
O3 C52 1.439(14) . ?
O3 C51 1.448(13) . ?
O4 C54 1.434(12) . ?
O4 C53 1.436(13) . ?
O5 C56 1.402(13) . ?
O5 C55 1.415(13) . ?
O6 C58 1.413(14) . ?
O6 C57 1.425(12) . ?
O7 C60 1.431(14) . ?
O7 C59 1.447(14) . ?
O8 C61 1.450(15) . ?
O8 C62 1.470(12) . ?
O9 C63 1.423(14) . ?
O9 C64 1.456(15) . ?
O10 C66 1.433(14) . ?
O10 C65 1.442(14) . ?
O11 C67 1.387(16) . ?
O11 C68 1.430(13) . ?
O12 C70 1.407(16) . ?
O12 C69 1.428(14) . ?
C1 C4 1.538(19) . ?
C2 C3 1.401(16) . ?
C2 C8 1.543(18) . ?
C3 C12 1.523(19) . ?
C4 C6 1.49(2) . ?
C4 C7 1.52(2) . ?
C4 C5 1.52(3) . ?
C8 C9 1.537(19) . ?
C8 C11 1.54(2) . ?
C8 C10 1.59(2) . ?
C12 C15 1.48(2) . ?
C12 C14 1.52(3) . ?
C12 C13 1.57(4) . ?
C16 C19 1.517(18) . ?
C17 C23 1.451(19) . ?
C17 C18 1.521(19) . ?
C18 C27 1.57(2) . ?
C19 C21 1.554(16) . ?
C19 C20 1.555(18) . ?
C19 C22 1.56(2) . ?
C23 C26 1.546(18) . ?
C23 C24 1.55(2) . ?
C23 C25 1.57(2) . ?
C27 C30 1.500(19) . ?
C27 C29 1.564(18) . ?
C27 C28 1.58(2) . ?
C31 C32 1.241(15) . ?
C32 C33 1.419(16) . ?
C33 C38 1.363(16) . ?
C33 C34 1.398(17) . ?
C34 C35 1.39(2) . ?
C35 C36 1.39(2) . ?
C36 C37 1.37(2) . ?
C37 C38 1.421(18) . ?
C39 C40 1.209(15) . ?
C40 C41 1.471(17) . ?
C41 C46 1.377(16) . ?
C41 C42 1.400(17) . ?
C42 C43 1.416(19) . ?
C43 C44 1.36(2) . ?
C44 C45 1.42(2) . ?
C45 C46 1.374(19) . ?
C48 C49 1.515(16) . ?
C50 C51 1.510(18) . ?
C54 C55 1.498(15) . ?
C56 C57 1.484(17) . ?
C60 C61 1.481(16) . ?
C62 C63 1.480(18) . ?
C66 C67 1.479(17) . ?
C68 C69 1.485(18) . ?
